data_4324727
loop_
_publ_author_name
'Andrea Westenkirchner'
'Alexander Villinger'
'Konstantin Karaghiosoff'
'Ronald Wustrack'
'Dirk Michalik'
'Axel Schulz'

_publ_contact_author_address
;
Universit\"at Rostock
Institut f\"ur Chemie
Abteilung f\"ur Anorganische Chemie
Albert-Einstein-Strasse 3a 
18059 Rostock
Bundesrepublik Deutschland
;
_publ_contact_author_email
;
axel.schulz@uni-rostock.de, alexander.villinger@uni-rostock.de'
;
_publ_contact_author_fax '+49 (0)381/498-6382'
_publ_contact_author_name 'Axel Schulz'
_publ_contact_author_phone '+49 (0)381/498-6400 or 6403'
_publ_section_title
;
 Lewis Acid Assisted Methyl/Chlorine Exchange in Silylated
 Hydrazinochlorophosphanes
;
_journal_name_full 'Inorganic Chemistry'
_journal_page_first 2691
_journal_page_last 2702
_journal_paper_doi 10.1021/ic200005q
_journal_volume 50
_journal_year 2011
_chemical_formula_moiety 'C15 H32 Al Cl4 N2 P Si3'
_chemical_formula_sum 'C15 H32 Al Cl4 N2 P Si3'
_chemical_formula_weight 524.45
_chemical_name_systematic
;
N,N'-bis(trimethylsilyl)-N'-(dimethylchlorosilyl)hydrazinomethylphenyl
phosphane aluminiumtrichloride adduct
;
_space_group_IT_number 14
_symmetry_cell_setting monoclinic
_symmetry_Int_Tables_number 14
_symmetry_space_group_name_Hall '-P 2yn'
_symmetry_space_group_name_H-M 'P 1 21/n 1'
_atom_sites_solution_hydrogens geom
_atom_sites_solution_primary direct
_atom_sites_solution_secondary difmap
_audit_author_name 'Villinger, A.'
_audit_creation_method SHELXL-97
_cell_angle_alpha 90.00
_cell_angle_beta 100.026(2)
_cell_angle_gamma 90.00
_cell_formula_units_Z 4
_cell_length_a 9.7093(4)
_cell_length_b 15.8340(5)
_cell_length_c 17.5820(6)
_cell_measurement_reflns_used 9864
_cell_measurement_temperature 173(2)
_cell_measurement_theta_max 64.328
_cell_measurement_theta_min 4.494
_cell_volume 2661.73(17)
_computing_cell_refinement 'Bruker Apex V7.51A'
_computing_data_collection 'Bruker Apex V7.51A'
_computing_data_reduction 'Bruker SAINT'
_computing_molecular_graphics 'ORTEP-3v2.01 (Farrugia, 1997)'
_computing_publication_material SHELXL-97
_computing_structure_refinement 'SHELXL-97 (Sheldrick, 1997)'
_computing_structure_solution 'SHELXS-97 (Sheldrick, 1997)'
_diffrn_ambient_temperature 173(2)
_diffrn_measured_fraction_theta_full 0.999
_diffrn_measured_fraction_theta_max 0.999
_diffrn_measurement_device_type 'Bruker Apex Kappa II-CCD-diffractometer'
_diffrn_measurement_method 'phi and omega scans'
_diffrn_radiation_monochromator graphite
_diffrn_radiation_source 'sealed tube'
_diffrn_radiation_type MoK\a
_diffrn_radiation_wavelength 0.71073
_diffrn_reflns_av_R_equivalents 0.0292
_diffrn_reflns_av_sigmaI/netI 0.0269
_diffrn_reflns_limit_h_max 14
_diffrn_reflns_limit_h_min -14
_diffrn_reflns_limit_k_max 22
_diffrn_reflns_limit_k_min -16
_diffrn_reflns_limit_l_max 25
_diffrn_reflns_limit_l_min -24
_diffrn_reflns_number 41783
_diffrn_reflns_theta_full 31.00
_diffrn_reflns_theta_max 31.00
_diffrn_reflns_theta_min 1.74
_exptl_absorpt_coefficient_mu 0.678
_exptl_absorpt_correction_T_max 0.9110
_exptl_absorpt_correction_T_min 0.7875
_exptl_absorpt_correction_type multi-scan
_exptl_absorpt_process_details '(SADABS; Sheldrick, 2004)'
_exptl_crystal_colour colourless
_exptl_crystal_density_diffrn 1.309
_exptl_crystal_description block
_exptl_crystal_F_000 1096
_exptl_crystal_size_max 0.37
_exptl_crystal_size_mid 0.27
_exptl_crystal_size_min 0.14
_refine_diff_density_max 0.998
_refine_diff_density_min -0.685
_refine_diff_density_rms 0.063
_refine_ls_extinction_method none
_refine_ls_goodness_of_fit_ref 1.052
_refine_ls_hydrogen_treatment constr
_refine_ls_matrix_type full
_refine_ls_number_parameters 251
_refine_ls_number_reflns 8468
_refine_ls_number_restraints 2
_refine_ls_restrained_S_all 1.054
_refine_ls_R_factor_all 0.0524
_refine_ls_R_factor_gt 0.0360
_refine_ls_shift/su_max 0.002
_refine_ls_shift/su_mean 0.000
_refine_ls_structure_factor_coef Fsqd
_refine_ls_weighting_details 'calc w=1/[\s^2^(Fo^2^)+(0.0531P)^2^+0.7693P] where P=(Fo^2^+2Fc^2^)/3'
_refine_ls_weighting_scheme calc
_refine_ls_wR_factor_gt 0.0961
_refine_ls_wR_factor_ref 0.1025
_reflns_number_gt 6622
_reflns_number_total 8468
_reflns_threshold_expression >2\s(I)
_cod_data_source_file ic200005q_si_001_4.cif
_cod_data_source_block nnpmeph_alcl3
_cod_original_sg_symbol_H-M 'P 21/n'
_cod_database_code 4324727

loop_
_symmetry_equiv_pos_as_xyz
'x, y, z'
'-x+1/2, y+1/2, -z+1/2'
'-x, -y, -z'
'x-1/2, -y-1/2, z-1/2'

loop_
_atom_site_label
_atom_site_type_symbol
_atom_site_fract_x
_atom_site_fract_y
_atom_site_fract_z
_atom_site_U_iso_or_equiv
_atom_site_adp_type
_atom_site_occupancy
_atom_site_symmetry_multiplicity
_atom_site_calc_flag
_atom_site_refinement_flags
_atom_site_disorder_assembly
_atom_site_disorder_group
P P 0.96390(4) 0.18464(2) 0.87574(2) 0.02071(8) Uani 1 1 d . A .
Al Al 1.02784(5) 0.07177(3) 0.79491(3) 0.02731(11) Uani 1 1 d . . .
Si1 Si 0.66155(4) 0.20539(3) 0.78542(2) 0.02537(9) Uani 1 1 d . A .
Si2 Si 0.67743(5) 0.17393(3) 1.00106(2) 0.02925(10) Uani 1 1 d D . .
Si3 Si 0.76568(4) 0.35369(3) 0.95745(2) 0.02394(9) Uani 1 1 d D . .
N1 N 0.79402(12) 0.21034(7) 0.87065(6) 0.0196(2) Uani 1 1 d . . .
N2 N 0.75335(13) 0.24449(8) 0.94138(6) 0.0222(2) Uani 1 1 d . A .
Cl1 Cl 1.24833(5) 0.07353(3) 0.83044(3) 0.05052(13) Uani 1 1 d . . .
Cl3 Cl 0.97256(6) 0.08759(3) 0.67424(2) 0.04421(12) Uani 1 1 d . . .
Cl2 Cl 0.93728(5) -0.03666(2) 0.83652(3) 0.03927(11) Uani 1 1 d . . .
Cl4A Cl 0.92609(7) 0.37918(5) 1.04916(4) 0.0428(2) Uani 0.826(2) 1 d PD A 1
C12A C 0.7564(19) 0.1947(11) 1.1043(6) 0.0656(12) Uani 0.826(2) 1 d PD A 1
H12A H 0.7312 0.2517 1.1187 0.098 Uiso 0.826(2) 1 calc PR A 1
H12B H 0.8584 0.1900 1.1107 0.098 Uiso 0.826(2) 1 calc PR A 1
H12C H 0.7210 0.1533 1.1376 0.098 Uiso 0.826(2) 1 calc PR A 1
Cl4B Cl 0.772(2) 0.1936(13) 1.1067(7) 0.0656(12) Uani 0.174(2) 1 d PD A 2
C12B C 0.8916(18) 0.3651(13) 1.0534(10) 0.0428(2) Uani 0.174(2) 1 d PD A 2
H12D H 0.8586 0.3304 1.0928 0.064 Uiso 0.174(2) 1 calc PR A 2
H12E H 0.8956 0.4244 1.0695 0.064 Uiso 0.174(2) 1 calc PR A 2
H12F H 0.9851 0.3463 1.0470 0.064 Uiso 0.174(2) 1 calc PR A 2
C1 C 1.07156(16) 0.27677(9) 0.86790(10) 0.0296(3) Uani 1 1 d . . .
C2 C 1.0741(2) 0.31048(11) 0.79502(12) 0.0431(4) Uani 1 1 d . A .
H2 H 1.0268 0.2825 0.7502 0.052 Uiso 1 1 calc R . .
C3 C 1.1467(3) 0.38568(13) 0.78803(16) 0.0608(7) Uani 1 1 d . . .
H3 H 1.1476 0.4093 0.7384 0.073 Uiso 1 1 calc R A .
C4 C 1.2169(2) 0.42538(13) 0.85312(18) 0.0665(8) Uani 1 1 d . A .
H4 H 1.2647 0.4769 0.8483 0.080 Uiso 1 1 calc R . .
C5 C 1.2183(2) 0.39102(13) 0.92495(16) 0.0571(6) Uani 1 1 d . . .
H5 H 1.2684 0.4184 0.9694 0.068 Uiso 1 1 calc R A .
C6 C 1.14699(17) 0.31674(11) 0.93288(12) 0.0395(4) Uani 1 1 d . A .
H6 H 1.1494 0.2929 0.9827 0.047 Uiso 1 1 calc R . .
C7 C 0.7261(2) 0.25296(13) 0.70143(9) 0.0408(4) Uani 1 1 d . . .
H7A H 0.8056 0.2201 0.6900 0.061 Uiso 1 1 calc R A .
H7B H 0.7558 0.3113 0.7137 0.061 Uiso 1 1 calc R . .
H7C H 0.6509 0.2526 0.6563 0.061 Uiso 1 1 calc R . .
C8 C 0.50681(17) 0.26701(13) 0.80219(10) 0.0376(4) Uani 1 1 d . . .
H8A H 0.5324 0.3267 0.8095 0.056 Uiso 1 1 calc R A .
H8B H 0.4748 0.2457 0.8485 0.056 Uiso 1 1 calc R . .
H8C H 0.4316 0.2611 0.7575 0.056 Uiso 1 1 calc R . .
C9 C 0.6103(2) 0.09378(12) 0.76326(11) 0.0443(4) Uani 1 1 d . . .
H9A H 0.5699 0.0700 0.8059 0.066 Uiso 1 1 calc R A .
H9B H 0.6929 0.0610 0.7566 0.066 Uiso 1 1 calc R . .
H9C H 0.5409 0.0915 0.7156 0.066 Uiso 1 1 calc R . .
C10 C 0.80395(18) 0.41522(10) 0.87444(10) 0.0328(3) Uani 1 1 d . A .
H10A H 0.7326 0.4034 0.8290 0.049 Uiso 1 1 calc R . .
H10B H 0.8962 0.3993 0.8637 0.049 Uiso 1 1 calc R . .
H10C H 0.8033 0.4756 0.8866 0.049 Uiso 1 1 calc R . .
C11 C 0.60470(18) 0.39464(11) 0.98882(11) 0.0361(4) Uani 1 1 d . A .
H11A H 0.5925 0.3668 1.0370 0.054 Uiso 1 1 calc R . .
H11B H 0.5234 0.3830 0.9487 0.054 Uiso 1 1 calc R . .
H11C H 0.6135 0.4557 0.9973 0.054 Uiso 1 1 calc R . .
C13 C 0.48178(18) 0.18791(13) 0.99603(12) 0.0418(4) Uani 1 1 d . A .
H13A H 0.4334 0.1766 0.9433 0.063 Uiso 1 1 calc R . .
H13B H 0.4623 0.2460 1.0104 0.063 Uiso 1 1 calc R . .
H13C H 0.4486 0.1484 1.0318 0.063 Uiso 1 1 calc R . .
C14 C 0.7041(3) 0.06171(12) 0.97592(14) 0.0596(6) Uani 1 1 d . A .
H14A H 0.7831 0.0383 1.0121 0.089 Uiso 1 1 calc R . .
H14B H 0.7239 0.0585 0.9232 0.089 Uiso 1 1 calc R . .
H14C H 0.6194 0.0293 0.9792 0.089 Uiso 1 1 calc R . .
C15 C 1.02957(18) 0.14478(11) 0.97168(9) 0.0329(3) Uani 1 1 d . . .
H15A H 0.9870 0.0898 0.9783 0.049 Uiso 1 1 calc R A .
H15B H 1.0059 0.1845 1.0102 0.049 Uiso 1 1 calc R . .
H15C H 1.1314 0.1385 0.9785 0.049 Uiso 1 1 calc R . .

loop_
_atom_site_aniso_label
_atom_site_aniso_U_11
_atom_site_aniso_U_22
_atom_site_aniso_U_33
_atom_site_aniso_U_23
_atom_site_aniso_U_13
_atom_site_aniso_U_12
P 0.02174(16) 0.01704(16) 0.02323(17) -0.00221(13) 0.00357(13) 0.00096(12)
Al 0.0301(2) 0.0202(2) 0.0332(2) -0.00546(18) 0.01007(18) 0.00119(17)
Si1 0.0269(2) 0.0286(2) 0.01896(18) -0.00171(15) -0.00066(14) 0.00373(16)
Si2 0.0368(2) 0.0295(2) 0.0236(2) 0.00310(16) 0.01102(17) -0.00222(17)
Si3 0.02613(19) 0.02125(19) 0.02464(19) -0.00440(15) 0.00498(15) 0.00250(15)
N1 0.0223(5) 0.0209(5) 0.0158(5) -0.0019(4) 0.0043(4) 0.0010(4)
N2 0.0288(6) 0.0212(6) 0.0176(5) -0.0023(4) 0.0072(4) 0.0008(5)
Cl1 0.0289(2) 0.0480(3) 0.0757(3) -0.0166(2) 0.0119(2) 0.00349(18)
Cl3 0.0617(3) 0.0434(2) 0.0316(2) -0.00414(17) 0.01933(19) 0.0040(2)
Cl2 0.0512(3) 0.02109(18) 0.0452(2) 0.00028(16) 0.00753(19) -0.00450(16)
Cl4A 0.0414(4) 0.0441(4) 0.0390(3) -0.0158(2) -0.0038(3) -0.0042(3)
C12A 0.077(3) 0.0881(13) 0.0311(8) 0.0100(8) 0.0084(11) -0.0085(16)
Cl4B 0.077(3) 0.0881(13) 0.0311(8) 0.0100(8) 0.0084(11) -0.0085(16)
C12B 0.0414(4) 0.0441(4) 0.0390(3) -0.0158(2) -0.0038(3) -0.0042(3)
C1 0.0241(7) 0.0209(7) 0.0461(9) -0.0070(6) 0.0131(6) -0.0009(5)
C2 0.0528(11) 0.0276(8) 0.0569(11) -0.0058(8) 0.0316(9) -0.0069(8)
C3 0.0770(16) 0.0320(10) 0.0897(17) -0.0031(11) 0.0595(14) -0.0086(10)
C4 0.0566(13) 0.0320(10) 0.125(2) -0.0258(13) 0.0561(15) -0.0195(9)
C5 0.0341(10) 0.0391(11) 0.1012(19) -0.0292(12) 0.0207(11) -0.0149(8)
C6 0.0238(7) 0.0316(9) 0.0621(12) -0.0157(8) 0.0049(7) -0.0024(6)
C7 0.0502(10) 0.0506(11) 0.0218(7) 0.0058(7) 0.0071(7) 0.0147(8)
C8 0.0297(8) 0.0494(10) 0.0309(8) 0.0006(7) -0.0023(6) 0.0111(7)
C9 0.0437(10) 0.0386(9) 0.0434(10) -0.0092(8) -0.0122(8) -0.0029(8)
C10 0.0387(9) 0.0217(7) 0.0393(8) 0.0033(6) 0.0107(7) 0.0036(6)
C11 0.0324(8) 0.0329(8) 0.0462(9) -0.0139(7) 0.0154(7) 0.0022(7)
C13 0.0289(8) 0.0499(11) 0.0504(10) 0.0163(9) 0.0177(7) -0.0060(7)
C14 0.0953(18) 0.0296(10) 0.0645(14) 0.0039(9) 0.0435(13) -0.0113(10)
C15 0.0335(8) 0.0325(8) 0.0291(7) 0.0017(6) -0.0042(6) 0.0071(6)

loop_
_atom_type_symbol
_atom_type_description
_atom_type_scat_dispersion_real
_atom_type_scat_dispersion_imag
_atom_type_scat_source
C C 0.0033 0.0016 'International Tables Vol C Tables 4.2.6.8 and 6.1.1.4'
H H 0.0000 0.0000 'International Tables Vol C Tables 4.2.6.8 and 6.1.1.4'
N N 0.0061 0.0033 'International Tables Vol C Tables 4.2.6.8 and 6.1.1.4'
Al Al 0.0645 0.0514 'International Tables Vol C Tables 4.2.6.8 and 6.1.1.4'
Si Si 0.0817 0.0704 'International Tables Vol C Tables 4.2.6.8 and 6.1.1.4'
P P 0.1023 0.0942 'International Tables Vol C Tables 4.2.6.8 and 6.1.1.4'
Cl Cl 0.1484 0.1585 'International Tables Vol C Tables 4.2.6.8 and 6.1.1.4'

loop_
_geom_angle_atom_site_label_1
_geom_angle_atom_site_label_2
_geom_angle_atom_site_label_3
_geom_angle
N1 P C15 108.44(7)
N1 P C1 111.92(6)
C15 P C1 103.72(8)
N1 P Al 119.58(4)
C15 P Al 101.78(6)
C1 P Al 109.73(5)
Cl3 Al Cl2 113.29(3)
Cl3 Al Cl1 111.17(3)
Cl2 Al Cl1 111.54(3)
Cl3 Al P 117.02(3)
Cl2 Al P 103.33(2)
Cl1 Al P 99.52(2)
N1 Si1 C8 109.01(7)
N1 Si1 C9 110.04(7)
C8 Si1 C9 109.76(9)
N1 Si1 C7 110.65(8)
C8 Si1 C7 107.86(8)
C9 Si1 C7 109.48(9)
N2 Si2 C14 111.76(8)
N2 Si2 C12A 108.7(6)
C14 Si2 C12A 110.3(6)
N2 Si2 C13 114.41(7)
C14 Si2 C13 106.25(11)
C12A Si2 C13 105.2(6)
N2 Si2 Cl4B 106.6(6)
C14 Si2 Cl4B 108.4(6)
C12A Si2 Cl4B 4.0(12)
C13 Si2 Cl4B 109.2(6)
N2 Si3 C10 114.25(7)
N2 Si3 C11 110.73(7)
C10 Si3 C11 110.20(8)
N2 Si3 C12B 104.5(6)
C10 Si3 C12B 117.5(6)
C11 Si3 C12B 98.4(6)
N2 Si3 Cl4A 109.74(5)
C10 Si3 Cl4A 106.52(6)
C11 Si3 Cl4A 104.89(6)
C12B Si3 Cl4A 11.1(6)
N2 N1 P 116.60(8)
N2 N1 Si1 117.51(8)
P N1 Si1 125.78(7)
N1 N2 Si3 118.55(9)
N1 N2 Si2 117.88(9)
Si3 N2 Si2 123.25(7)
Si2 C12A H12A 109.5
Si2 C12A H12B 109.5
Si2 C12A H12C 109.5
Si3 C12B H12D 109.5
Si3 C12B H12E 109.5
H12D C12B H12E 109.5
Si3 C12B H12F 109.5
H12D C12B H12F 109.5
H12E C12B H12F 109.5
C2 C1 C6 119.22(16)
C2 C1 P 118.77(13)
C6 C1 P 121.96(14)
C1 C2 C3 119.8(2)
C1 C2 H2 120.1
C3 C2 H2 120.1
C4 C3 C2 119.9(2)
C4 C3 H3 120.0
C2 C3 H3 120.0
C5 C4 C3 120.51(19)
C5 C4 H4 119.7
C3 C4 H4 119.7
C4 C5 C6 120.3(2)
C4 C5 H5 119.9
C6 C5 H5 119.9
C5 C6 C1 120.2(2)
C5 C6 H6 119.9
C1 C6 H6 119.9
Si1 C7 H7A 109.5
Si1 C7 H7B 109.5
H7A C7 H7B 109.5
Si1 C7 H7C 109.5
H7A C7 H7C 109.5
H7B C7 H7C 109.5
Si1 C8 H8A 109.5
Si1 C8 H8B 109.5
H8A C8 H8B 109.5
Si1 C8 H8C 109.5
H8A C8 H8C 109.5
H8B C8 H8C 109.5
Si1 C9 H9A 109.5
Si1 C9 H9B 109.5
H9A C9 H9B 109.5
Si1 C9 H9C 109.5
H9A C9 H9C 109.5
H9B C9 H9C 109.5
Si3 C10 H10A 109.5
Si3 C10 H10B 109.5
H10A C10 H10B 109.5
Si3 C10 H10C 109.5
H10A C10 H10C 109.5
H10B C10 H10C 109.5
Si3 C11 H11A 109.5
Si3 C11 H11B 109.5
H11A C11 H11B 109.5
Si3 C11 H11C 109.5
H11A C11 H11C 109.5
H11B C11 H11C 109.5
Si2 C13 H13A 109.5
Si2 C13 H13B 109.5
H13A C13 H13B 109.5
Si2 C13 H13C 109.5
H13A C13 H13C 109.5
H13B C13 H13C 109.5
Si2 C14 H14A 109.5
Si2 C14 H14B 109.5
H14A C14 H14B 109.5
Si2 C14 H14C 109.5
H14A C14 H14C 109.5
H14B C14 H14C 109.5
P C15 H15A 109.5
P C15 H15B 109.5
H15A C15 H15B 109.5
P C15 H15C 109.5
H15A C15 H15C 109.5
H15B C15 H15C 109.5

loop_
_geom_bond_atom_site_label_1
_geom_bond_atom_site_label_2
_geom_bond_distance
P N1 1.6860(12)
P C15 1.8100(16)
P C1 1.8138(15)
P Al 2.4303(6)
Al Cl3 2.1108(7)
Al Cl2 2.1167(6)
Al Cl1 2.1233(7)
Si1 N1 1.7986(12)
Si1 C8 1.8575(17)
Si1 C9 1.8588(19)
Si1 C7 1.8609(18)
Si2 N2 1.7782(12)
Si2 C14 1.860(2)
Si2 C12A 1.873(10)
Si2 C13 1.8992(18)
Si2 Cl4B 1.949(12)
Si3 N2 1.7527(13)
Si3 C10 1.8457(17)
Si3 C11 1.8621(16)
Si3 C12B 1.911(15)
Si3 Cl4A 2.0771(8)
N1 N2 1.4715(15)
C12A H12A 0.9800
C12A H12B 0.9800
C12A H12C 0.9800
C12B H12D 0.9800
C12B H12E 0.9800
C12B H12F 0.9800
C1 C2 1.392(3)
C1 C6 1.397(2)
C2 C3 1.400(3)
C2 H2 0.9500
C3 C4 1.378(4)
C3 H3 0.9500
C4 C5 1.373(4)
C4 H4 0.9500
C5 C6 1.384(3)
C5 H5 0.9500
C6 H6 0.9500
C7 H7A 0.9800
C7 H7B 0.9800
C7 H7C 0.9800
C8 H8A 0.9800
C8 H8B 0.9800
C8 H8C 0.9800
C9 H9A 0.9800
C9 H9B 0.9800
C9 H9C 0.9800
C10 H10A 0.9800
C10 H10B 0.9800
C10 H10C 0.9800
C11 H11A 0.9800
C11 H11B 0.9800
C11 H11C 0.9800
C13 H13A 0.9800
C13 H13B 0.9800
C13 H13C 0.9800
C14 H14A 0.9800
C14 H14B 0.9800
C14 H14C 0.9800
C15 H15A 0.9800
C15 H15B 0.9800
C15 H15C 0.9800

loop_
_geom_torsion_atom_site_label_1
_geom_torsion_atom_site_label_2
_geom_torsion_atom_site_label_3
_geom_torsion_atom_site_label_4
_geom_torsion
N1 P Al Cl3 60.50(6)
C15 P Al Cl3 179.83(6)
C1 P Al Cl3 -70.77(6)
N1 P Al Cl2 -64.74(5)
C15 P Al Cl2 54.59(6)
C1 P Al Cl2 163.99(6)
N1 P Al Cl1 -179.72(5)
C15 P Al Cl1 -60.39(6)
C1 P Al Cl1 49.01(6)
C15 P N1 N2 34.60(11)
C1 P N1 N2 -79.20(11)
Al P N1 N2 150.49(7)
C15 P N1 Si1 -149.22(9)
C1 P N1 Si1 96.98(10)
Al P N1 Si1 -33.32(10)
C8 Si1 N1 N2 11.76(12)
C9 Si1 N1 N2 -108.66(11)
C7 Si1 N1 N2 130.22(10)
C8 Si1 N1 P -164.39(9)
C9 Si1 N1 P 75.18(11)
C7 Si1 N1 P -45.93(11)
P N1 N2 Si3 88.31(10)
Si1 N1 N2 Si3 -88.20(11)
P N1 N2 Si2 -97.99(10)
Si1 N1 N2 Si2 85.50(10)
C10 Si3 N2 N1 8.96(12)
C11 Si3 N2 N1 134.09(11)
C12B Si3 N2 N1 -120.8(6)
Cl4A Si3 N2 N1 -110.58(9)
C10 Si3 N2 Si2 -164.39(8)
C11 Si3 N2 Si2 -39.26(11)
C12B Si3 N2 Si2 65.8(6)
Cl4A Si3 N2 Si2 76.08(8)
C14 Si2 N2 N1 14.67(14)
C12A Si2 N2 N1 136.7(6)
C13 Si2 N2 N1 -106.13(12)
Cl4B Si2 N2 N1 133.0(7)
C14 Si2 N2 Si3 -171.94(12)
C12A Si2 N2 Si3 -49.9(6)
C13 Si2 N2 Si3 67.26(11)
Cl4B Si2 N2 Si3 -53.6(7)
N1 P C1 C2 -79.60(14)
C15 P C1 C2 163.72(13)
Al P C1 C2 55.61(14)
N1 P C1 C6 97.68(14)
C15 P C1 C6 -19.00(15)
Al P C1 C6 -127.11(12)
C6 C1 C2 C3 -2.8(3)
P C1 C2 C3 174.51(15)
C1 C2 C3 C4 0.9(3)
C2 C3 C4 C5 1.1(3)
C3 C4 C5 C6 -1.1(3)
C4 C5 C6 C1 -0.8(3)
C2 C1 C6 C5 2.8(2)
P C1 C6 C5 -174.45(14)
